data_2005545
loop_
_publ_author_name
'Chiaroni, A.'
'Riche, C.'
'Benharref, A.'
'Lassaba, E.'
'Baouid, A.'

_publ_contact_author
;
      Dr Claude Riche
      Institut de Chimie des Substances Naturelles
      C.N.R.S.
      91198 Gif-sur-Yvette CEDEX
      France
;
_publ_section_title
;
 2\a,3\a:6\a,7\a-Di\'epoxyhimachalane
;
_journal_issue 10
_journal_name_full 'Acta Crystallographica Section C'
_journal_page_first 2504
_journal_page_last 2507
_journal_paper_doi 10.1107/S0108270196005756
_journal_volume 52
_journal_year 1996
_chemical_formula_moiety 'C15 H24 O2'
_chemical_formula_sum 'C15 H24 O2'
_chemical_formula_weight 236.35
_chemical_name_systematic
;
2\a ,3\a ,6\a ,7\a-di\'epoxyhimachalane
;
_space_group_IT_number 4
_symmetry_cell_setting monoclinic
_symmetry_space_group_name_Hall 'P 2yb'
_symmetry_space_group_name_H-M 'P 1 21 1'
_atom_type_scat_source IntTabIV
_cell_angle_alpha 90.00
_cell_angle_beta 104.31(2)
_cell_angle_gamma 90.00
_cell_formula_units_Z 2
_cell_length_a 8.537(2)
_cell_length_b 8.221(2)
_cell_length_c 10.364(2)
_cell_measurement_reflns_used 25
_cell_measurement_temperature 293
_cell_measurement_theta_max 24.2
_cell_measurement_theta_min 16.5
_cell_volume 704.8(3)
_computing_data_collection 'CAD-4 Software (Enraf-Nonius, 1989)'
_computing_data_reduction 'PHIL (Riche, 1981)'
_computing_molecular_graphics 'R3M (Riche, 1983), ORTEP (Johnson, 1965)'
_computing_publication_material 'ACTACIF (Riche, 1992)'
_computing_structure_refinement 'SHELX76 (Sheldrick, 1976)'
_computing_structure_solution 'SHELXS86 (Sheldrick, 1985)'
_diffrn_ambient_temperature 293
_diffrn_measurement_device 'Nonius CAD4 diffractometer'
_diffrn_measurement_method \q/2\q
_diffrn_radiation_monochromator graphite
_diffrn_radiation_source 'X-ray tube'
_diffrn_radiation_type 'Cu K\a'
_diffrn_radiation_wavelength 1.5418
_diffrn_reflns_av_R_equivalents 0.030
_diffrn_reflns_limit_h_max 9
_diffrn_reflns_limit_h_min -10
_diffrn_reflns_limit_k_max 9
_diffrn_reflns_limit_k_min -7
_diffrn_reflns_limit_l_max 12
_diffrn_reflns_limit_l_min 0
_diffrn_reflns_number 1864
_diffrn_reflns_theta_max 66.78
_diffrn_reflns_theta_min 4.40
_diffrn_standards_decay_% 3
_diffrn_standards_interval_time 60
_diffrn_standards_number 3
_exptl_absorpt_coefficient_mu 0.52
_exptl_absorpt_correction_type none
_exptl_crystal_colour colourless
_exptl_crystal_density_diffrn 1.11
_exptl_crystal_description prism
_exptl_crystal_F_000 260.00
_exptl_crystal_size_max 0.50
_exptl_crystal_size_mid 0.33
_exptl_crystal_size_min 0.24
_refine_diff_density_max 0.35
_refine_diff_density_min -0.43
_refine_ls_extinction_method none
_refine_ls_goodness_of_fit_obs 0.59
_refine_ls_hydrogen_treatment noref
_refine_ls_matrix_type full
_refine_ls_number_parameters 166
_refine_ls_number_reflns 1694
_refine_ls_R_factor_obs 0.059
_refine_ls_shift/esd_max 0.02
_refine_ls_structure_factor_coef F
_refine_ls_weighting_details 'w = 1/[\s^2^(F)]'
_refine_ls_weighting_scheme calc
_refine_ls_wR_factor_obs 0.070
_reflns_number_observed 1709
_reflns_number_total 1757
_reflns_observed_criterion refl_observed_if_I_>_3.0_sigma(I)
_cod_data_source_file pa1235.cif
_cod_data_source_block diepohima
_cod_depositor_comments
;
The following automatic conversions were performed:

'_refine_ls_weighting_scheme' value 'calc w = 1/[\s^2^(F)]' was
changed to 'calc'. New tag '_refine_ls_weighting_details' was
created. The value of the new tag was set to 'w = 1/[\s^2^(F)]'.

Automatic conversion script
Id: cif_fix_values 3143 2015-03-26 13:38:13Z robertas 
;
_cod_original_cell_volume 704.8(2)
_cod_original_sg_symbol_H-M 'P 21'
_cod_database_code 2005545

loop_
_symmetry_equiv_pos_as_xyz
+x,+y,+z
-x,1/2+y,-z

loop_
_atom_site_aniso_label
_atom_site_aniso_U_11
_atom_site_aniso_U_22
_atom_site_aniso_U_33
_atom_site_aniso_U_12
_atom_site_aniso_U_13
_atom_site_aniso_U_23
C1 0.0603(18) 0.0425(15) 0.0463(16) -0.0012(14) 0.0178(13) 0.0015(14)
C2 0.0683(19) 0.0444(16) 0.0548(18) 0.0095(15) 0.0196(15) -0.0056(14)
C3 0.0648(18) 0.063(2) 0.071(2) -0.0074(17) 0.0233(16) -0.0128(17)
C4 0.103(3) 0.055(2) 0.089(3) -0.017(2) 0.043(2) -0.006(2)
C5 0.086(3) 0.0477(18) 0.079(2) 0.0136(17) 0.038(2) 0.0098(18)
C6 0.0605(17) 0.0550(18) 0.0582(17) 0.0103(16) 0.0270(14) 0.0102(16)
C7 0.061(2) 0.106(3) 0.076(2) 0.014(2) 0.0203(18) 0.010(3)
C8 0.065(2) 0.149(5) 0.102(3) -0.019(3) 0.012(2) 0.008(3)
C9 0.099(3) 0.141(4) 0.093(3) -0.034(4) 0.005(3) -0.026(3)
C10 0.096(4) 0.112(6) 0.051(3) -0.002(3) 0.020(3) -0.014(3)
C11 0.075(2) 0.0566(19) 0.0505(18) 0.0046(18) 0.0206(16) -0.0047(15)
C12 0.075(2) 0.113(4) 0.116(3) -0.020(3) 0.026(2) -0.030(3)
C13 0.091(3) 0.168(5) 0.120(4) 0.068(3) 0.028(3) 0.046(4)
C14 0.121(6) 0.055(3) 0.073(4) 0.004(3) 0.045(4) -0.015(3)
C15 0.094(5) 0.085(4) 0.075(4) -0.003(3) 0.054(4) -0.009(3)
O16 0.0830(15) 0.0581(14) 0.0563(12) -0.0045(12) 0.0218(11) -0.0078(11)
O17 0.0722(14) 0.0848(18) 0.0772(15) 0.0189(13) 0.0387(12) 0.0118(14)

loop_
_atom_site_label
_atom_site_fract_x
_atom_site_fract_y
_atom_site_fract_z
_atom_site_U_iso_or_equiv
_atom_site_thermal_displace_type
_atom_site_calc_flag
_atom_site_calc_attached_atom
C1 0.5240(4) 0.5143 0.3385(3) 0.051(3) Uani ? ?
C2 0.6802(4) 0.5422(5) 0.4424(3) 0.058(3) Uani ? ?
C3 0.7642(4) 0.6968(6) 0.4597(3) 0.068(4) Uani ? ?
C4 0.6937(5) 0.8376(6) 0.3743(4) 0.084(5) Uani ? ?
C5 0.5165(4) 0.8279(5) 0.3030(4) 0.073(4) Uani ? ?
C6 0.4267(3) 0.6710(5) 0.3139(3) 0.059(3) Uani ? ?
C7 0.2532(4) 0.6603(7) 0.2521(4) 0.083(5) Uani ? ?
C8 0.1831(5) 0.4903(8) 0.2084(6) 0.108(7) Uani ? ?
C9 0.2440(6) 0.4186(9) 0.0915(5) 0.115(6) Uani ? ?
C10 0.4131(7) 0.4669(9) 0.0888(5) 0.088(8) Uani ? ?
C11 0.5533(4) 0.4334(6) 0.2093(3) 0.062(3) Uani ? ?
C12 0.9424(5) 0.7051(7) 0.5196(5) 0.105(6) Uani ? ?
C13 0.1630(6) 0.8002(8) 0.1776(6) 0.130(7) Uani ? ?
C14 0.5801(10) 0.2551(8) 0.2352(6) 0.085(8) Uani ? ?
C15 0.7066(8) 0.5066(8) 0.1742(6) 0.086(8) Uani ? ?
O16 0.6671(3) 0.6467(4) 0.5518(2) 0.068(2) Uani ? ?
O17 0.3078(3) 0.6844(5) 0.3942(2) 0.080(3) Uani ? ?
C10' 0.396(2) 0.334(3) 0.1372(17) 0.103(6) Uiso ? ?
C14' 0.681(2) 0.292(2) 0.2464(17) 0.090(5) Uiso ? ?
C15' 0.597(2) 0.543(2) 0.1159(15) 0.082(5) Uiso ? ?
H1 0.45681 0.43330 0.37285 0.056 Uiso calc C1
H2 0.71832 0.42984 0.42934 0.063 Uiso calc C2
H4a 0.75616 0.85092 0.30512 0.093 Uiso calc C4
H4b 0.70881 0.93653 0.43224 0.093 Uiso calc C4
H5a 0.50793 0.84757 0.20627 0.080 Uiso calc C5
H5b 0.45976 0.91739 0.33858 0.080 Uiso calc C5
H8a 0.06257 0.49877 0.18031 0.119 Uiso calc C8
H8b 0.21442 0.41473 0.28613 0.119 Uiso calc C8
H9a 0.24282 0.29715 0.09608 0.126 Uiso calc C9
H9b 0.17181 0.45537 0.00512 0.126 Uiso calc C9
H10a 0.44469 0.40948 0.01401 0.097 Uiso calc C10
H10b 0.41766 0.58715 0.07551 0.097 Uiso calc C10
H12a 0.97877 0.82103 0.52353 0.115 Uiso calc C12
H12b 0.96736 0.65887 0.61169 0.115 Uiso calc C12
H12c 1.00040 0.64096 0.46376 0.115 Uiso calc C12
H13a 0.04671 0.76989 0.14298 0.143 Uiso calc C13
H13b 0.17134 0.89595 0.23850 0.143 Uiso calc C13
H13c 0.21014 0.82896 0.10137 0.143 Uiso calc C13
H14a 0.67270 0.23873 0.31469 0.093 Uiso calc C14
H14b 0.48032 0.20526 0.25238 0.093 Uiso calc C14
H14c 0.60516 0.20205 0.15580 0.093 Uiso calc C14
H15a 0.72312 0.45346 0.09176 0.094 Uiso calc C15
H15b 0.69158 0.62625 0.15881 0.094 Uiso calc C15
H15c 0.80343 0.48685 0.24956 0.094 Uiso calc C15

loop_
_geom_angle_atom_site_label_1
_geom_angle_atom_site_label_2
_geom_angle_atom_site_label_3
_geom_angle
_geom_angle_publ_flag
C2 C1 C6 109.9(2) yes
C2 C1 C11 112.0(2) yes
C6 C1 C11 114.3(2) yes
C1 C2 C3 123.0(3) yes
C1 C2 O16 115.0(3) yes
C3 C2 O16 60.9(2) yes
C2 C3 C4 119.5(3) yes
C2 C3 C12 120.9(4) yes
C2 C3 O16 59.5(2) yes
C4 C3 C12 115.6(4) yes
C4 C3 O16 113.2(3) yes
C12 C3 O16 115.0(3) yes
C3 C4 C5 117.3(4) yes
C4 C5 C6 118.1(3) yes
C1 C6 C5 117.9(3) yes
C1 C6 C7 118.3(3) yes
C1 C6 O17 113.2(3) yes
C5 C6 C7 119.5(3) yes
C5 C6 O17 114.2(3) yes
C7 C6 O17 59.1(2) yes
C6 C7 C8 117.4(4) yes
C6 C7 C13 121.2(4) yes
C6 C7 O17 60.6(3) yes
C8 C7 C13 115.7(4) yes
C8 C7 O17 115.3(4) yes
C13 C7 O17 114.7(4) yes
C7 C8 C9 113.1(4) yes
C8 C9 C10 115.1(5) yes
C8 C9 C10' 112.0(9) yes
C10 C9 C10' 49.1(8) yes
C9 C10 C11 119.9(5) yes
C1 C11 C10 111.3(3) yes
C1 C11 C14 108.2(4) yes
C1 C11 C15 110.8(3) yes
C1 C11 C10' 108.9(7) yes
C1 C11 C14' 110.6(7) yes
C1 C11 C15' 115.6(7) yes
C10 C11 C14 112.2(4) yes
C10 C11 C15 105.8(4) yes
C14 C11 C15 108.6(4) yes
C10' C11 C14' 100.8(10) yes
C10' C11 C15' 109.4(10) yes
C14' C11 C15' 110.5(10) yes
C2 O16 C3 59.6(2) yes
C6 O17 C7 60.3(3) yes
C9 C10' C11 119.5(13) yes

loop_
_geom_bond_atom_site_label_1
_geom_bond_atom_site_label_2
_geom_bond_distance
_geom_bond_publ_flag
C1 C2 1.510(4) yes
C1 C6 1.519(4) yes
C1 C11 1.569(4) yes
C2 C3 1.449(6) yes
C2 O16 1.448(4) yes
C3 C4 1.491(6) yes
C3 C12 1.496(6) yes
C3 O16 1.469(4) yes
C4 C5 1.512(6) yes
C5 C6 1.519(6) yes
C6 C7 1.464(5) yes
C6 O17 1.468(4) yes
C7 C8 1.543(8) yes
C7 C13 1.490(8) yes
C7 O17 1.445(4) yes
C8 C9 1.548(8) yes
C9 C10 1.504(8) yes
C9 C10' 1.444(19) yes
C10 C11 1.526(7) yes
C11 C14 1.498(8) yes
C11 C15 1.563(8) yes
C11 C14' 1.576(19) yes
C11 C15' 1.435(17) yes

loop_
_geom_torsion_atom_site_label_1
_geom_torsion_atom_site_label_2
_geom_torsion_atom_site_label_3
_geom_torsion_atom_site_label_4
_geom_torsion
_geom_torsion_publ_flag
C6 C1 C2 C3 -31.1(3) yes
C1 C2 C3 C4 1.5(3) yes
C2 C3 C4 C5 17.7(4) yes
C3 C4 C5 C6 -5.0(3) yes
C4 C5 C6 C1 -26.8(3) yes
C5 C6 C1 C2 43.0(3) yes
C11 C1 C6 C7 72.9(3) yes
C1 C6 C7 C8 -3.6(3) yes
C6 C7 C8 C9 -67.3(5) yes
C7 C8 C9 C10 32.2(5) yes
C7 C8 C9 C10' 86.0(9) yes
C8 C9 C10 C11 56.3(5) yes
C8 C9 C10' C11 -65.2(11) yes
C9 C10 C11 C1 -56.8(5) yes
C9 C10' C11 C1 60.7(10) yes
C10 C11 C1 C6 -31.3(3) yes
C10' C11 C1 C6 -80.7(8) yes
